data_7128207
loop_
_publ_author_name
'Boronski, Josef T.'
'Seed, John A.'
'Wooles, Ashley J.'
'Liddle, Stephen T.'

_publ_section_title
;
 Fragmentation, catenation, and direct functionalisation of white
 phosphorus by a uranium(IV)-silyl-phosphino-carbene complex.
;
_journal_issue 41
_journal_name_full 'Chemical communications (Cambridge, England)'
_journal_page_first 5090
_journal_page_last 5093
_journal_paper_doi 10.1039/d1cc01741a
_journal_volume 57
_journal_year 2021
_chemical_formula_moiety 'C37 H54 Cl3 Li N4 P2 Si2 U'
_chemical_formula_sum 'C37 H54 Cl3 Li N4 P2 Si2 U'
_chemical_formula_weight 1024.28
_chemical_properties_physical Air-sensitive,Moisture-sensitive,Oxygen-sensitive
_space_group_crystal_system monoclinic
_space_group_IT_number 14
_space_group_name_Hall '-P 2yn'
_space_group_name_H-M_alt 'P 1 21/n 1'
_atom_sites_solution_hydrogens geom
_atom_sites_solution_primary dual
_atom_sites_solution_secondary difmap
_audit_creation_date 2020-05-01
_audit_creation_method
;
Olex2 1.2
(compiled 2018.05.29 svn.r3508 for OlexSys, GUI svn.r5506)
;
_audit_update_record
;
2021-02-03 deposited with the CCDC.	2021-04-20 downloaded from the CCDC.
;
_cell_angle_alpha 90
_cell_angle_beta 93.0428(11)
_cell_angle_gamma 90
_cell_formula_units_Z 4
_cell_length_a 12.67099(17)
_cell_length_b 21.4630(2)
_cell_length_c 16.66143(17)
_cell_measurement_reflns_used 12151
_cell_measurement_temperature 150(2)
_cell_measurement_theta_max 70.6070
_cell_measurement_theta_min 2.0720
_cell_volume 4524.81(9)
_computing_cell_refinement 'CrysAlisPro 1.171.39.46 (Rigaku OD, 2018)'
_computing_data_collection 'CrysAlisPro 1.171.39.46 (Rigaku OD, 2018)'
_computing_data_reduction 'CrysAlisPro 1.171.39.46 (Rigaku OD, 2018)'
_computing_molecular_graphics 'Olex2 (Dolomanov et al., 2009)'
_computing_publication_material 'Olex2 (Dolomanov et al., 2009)'
_computing_structure_refinement 'ShelXL (Sheldrick, 2015)'
_computing_structure_solution 'ShelXT (Sheldrick, 2015)'
_diffrn_ambient_environment N~2~
_diffrn_ambient_temperature 150(2)
_diffrn_detector 'CCD plate'
_diffrn_measured_fraction_theta_full 0.932
_diffrn_measured_fraction_theta_max 0.913
_diffrn_measurement_details
;
List of Runs (angles in degrees, time in seconds):

  # Type    Start    End  Width  t~exp~   \w     \q     \k     \f   Frames
#--------------------------------------------------------------------------
  1  \w    -85.00 -29.00   0.50    0.50    --    0.00  20.00  30.00  112
  2  \w     -3.00  59.00   0.50    0.50    --    0.00  20.00  30.00  124
  3  \w    -34.00  48.00   0.50    0.50    --   55.00  50.00  60.00  164
  4  \w    -33.00  88.00   0.50    0.50    --   55.00  50.00  30.00  242
  5  \w    -34.00  86.00   0.50    0.50    --   55.00  50.00 -30.00  240
  6  \w    115.00 143.00   0.50    0.50    --   55.00  50.00  60.00   56
  7  \w     88.00 143.00   0.50    0.50    --   55.00  50.00 120.00  110
  8  \w     78.00 144.00   0.50    0.50    --   55.00  50.00   0.00  132
  9  \w    110.00 198.00   0.50    0.50    --  110.00  40.00  90.00  176
 10  \w     44.00  70.00   0.50    0.50    --  110.00  40.00 -30.00   52
 11  \w    128.00 198.00   0.50    0.50    --  110.00  40.00  60.00  140
 12  \w     93.00 199.00   0.50    0.50    --  110.00  40.00 -30.00  212
 13  \w    140.00 192.00   0.50    0.50    --  110.00  40.00 120.00  104
 14  \w     21.00 196.00   0.50    0.50    --  110.00   0.00-180.00  350
 15  \w    136.00 166.00   0.50    0.50    --  110.00  40.00  30.00   60
 16  \w     40.00  66.00   0.50    0.50    --  110.00  40.00  30.00   52
 17  \w     96.00 198.00   0.50    0.50    --  110.00  40.00   0.00  204
 18  \w     25.00 123.00   0.50    0.50    --  110.00  40.00 120.00  196
 19  \w     32.00  57.00   0.50    0.50    --  110.00  40.00  60.00   50
;
_diffrn_measurement_device 'four-circle diffractometer'
_diffrn_measurement_device_type 'XtaLAB AFC11 (RINC): quarter-chi single'
_diffrn_measurement_method '\w scans'
_diffrn_orient_matrix_type 'CrysAlisPro convention (1999,Acta A55,543-557)'
_diffrn_orient_matrix_UB_11 -0.0335868000
_diffrn_orient_matrix_UB_12 -0.0537875000
_diffrn_orient_matrix_UB_13 0.0544674000
_diffrn_orient_matrix_UB_21 -0.0233157000
_diffrn_orient_matrix_UB_22 0.0472172000
_diffrn_orient_matrix_UB_23 0.0665650000
_diffrn_orient_matrix_UB_31 -0.1144407000
_diffrn_orient_matrix_UB_32 0.0060161000
_diffrn_orient_matrix_UB_33 -0.0345714000
_diffrn_radiation_monochromator mirror
_diffrn_radiation_probe x-ray
_diffrn_radiation_type CuK\a
_diffrn_radiation_wavelength 1.54184
_diffrn_reflns_av_R_equivalents 0.0580
_diffrn_reflns_av_unetI/netI 0.0472
_diffrn_reflns_Laue_measured_fraction_full 0.932
_diffrn_reflns_Laue_measured_fraction_max 0.913
_diffrn_reflns_limit_h_max 12
_diffrn_reflns_limit_h_min -14
_diffrn_reflns_limit_k_max 26
_diffrn_reflns_limit_k_min -26
_diffrn_reflns_limit_l_max 19
_diffrn_reflns_limit_l_min -20
_diffrn_reflns_number 22617
_diffrn_reflns_point_group_measured_fraction_full 0.932
_diffrn_reflns_point_group_measured_fraction_max 0.913
_diffrn_reflns_theta_full 67.684
_diffrn_reflns_theta_max 70.783
_diffrn_reflns_theta_min 3.361
_diffrn_source 'Rotating-anode X-ray tube (dual wavelength)'
_diffrn_source_type 'Rigaku (Cu) X-ray DW Source'
_exptl_absorpt_coefficient_mu 13.126
_exptl_absorpt_correction_T_max 0.981
_exptl_absorpt_correction_T_min 0.102
_exptl_absorpt_correction_type gaussian
_exptl_absorpt_process_details
;
CrysAlisPro 1.171.39.46 (Rigaku Oxford Diffraction, 2018)
Numerical absorption correction based on gaussian integration over
			a multifaceted crystal model
Empirical absorption correction using spherical harmonics,
 implemented in SCALE3 ABSPACK scaling algorithm.
;
_exptl_crystal_colour yellow
_exptl_crystal_colour_primary yellow
_exptl_crystal_density_diffrn 1.504
_exptl_crystal_description block
_exptl_crystal_F_000 2032
_exptl_crystal_size_max 0.533
_exptl_crystal_size_mid 0.19
_exptl_crystal_size_min 0.109
_refine_diff_density_max 3.283
_refine_diff_density_min -2.436
_refine_diff_density_rms 0.179
_refine_ls_extinction_method none
_refine_ls_goodness_of_fit_ref 1.023
_refine_ls_hydrogen_treatment constr
_refine_ls_matrix_type full
_refine_ls_number_parameters 510
_refine_ls_number_reflns 7969
_refine_ls_number_restraints 247
_refine_ls_restrained_S_all 1.036
_refine_ls_R_factor_all 0.0470
_refine_ls_R_factor_gt 0.0453
_refine_ls_shift/su_max 0.002
_refine_ls_shift/su_mean 0.000
_refine_ls_structure_factor_coef Fsqd
_refine_ls_weighting_details 'w=1/[\s^2^(Fo^2^)+(0.1016P)^2^] where P=(Fo^2^+2Fc^2^)/3'
_refine_ls_weighting_scheme calc
_refine_ls_wR_factor_gt 0.1223
_refine_ls_wR_factor_ref 0.1240
_reflns_Friedel_coverage 0.000
_reflns_number_gt 7425
_reflns_number_total 7969
_reflns_threshold_expression 'I > 2\s(I)'
_cod_data_source_file d1cc01741a2.cif
_cod_data_source_block 3
_cod_depositor_comments 'Adding full bibliography for 7128206--7128208.cif.'
_cod_original_cell_volume 4524.80(9)
_cod_database_code 7128207
_manchester_internal_diff_code LSTL186
_manchester_internal_stl_name UJB16
_manchester_internal_coll_client JB
_manchester_internal_coll_date 08/08/2018
_manchester_internal_process_date 08/08/2018
_manchester_internal_process_user JB
_manchester_internal_solution_date 01/05/2020
_manchester_internal_solution_user JB
_manchester_internal_refinement_date 01/05/2020
_manchester_internal_refinement_user AW
_manchester_internal_validation_date 01/05/2020
_manchester_internal_validation_user AW
_manchester_internal_archive_date 01/05/2020
_manchester_internal_archive_user AW
_shelx_shelxl_version_number 2018/3
_chemical_oxdiff_formula C37H54Si2N2P2UCl3Li
_chemical_oxdiff_usercomment JB
_shelx_space_group_comment
;
The symmetry employed for this shelxl refinement is uniquely defined
by the following loop, which should always be used as a source of
symmetry information in preference to the above space-group names.
They are only intended as comments.
;
_shelx_estimated_absorpt_t_max 0.329
_shelx_estimated_absorpt_t_min 0.054
_reflns_odcompleteness_completeness 92.67
_reflns_odcompleteness_iscentric 1
_reflns_odcompleteness_theta 68.13
_olex2_refinement_description
;
1. Fixed Uiso
 At 1.2 times of:
  All C(H) groups, All C(H,H) groups
 At 1.5 times of:
  All C(H,H,H) groups
2. Restrained distances
 N4-C37A = N4-C37 = N4-C36 = N4-C36A = N4-C35 = N4-C35A = N3-C32A = N3-C32 =
 N3-C33A = N3-C33 = N3-C34A = N3-C34
 1.45 with sigma of 0.01
 C35A-C34A = C34-C35
 1.55 with sigma of 0.01
 C34A-C32A \\sim C34A-C33A \\sim C36A-C35A \\sim C35A-C37A \\sim C35-C37 \\sim
C36-C35 \\sim C34-C32 ~
 C33-C34
 with sigma of 0.01
3. Uiso/Uaniso restraints and constraints
N3 \\sim N4 \\sim C32 \\sim C33 \\sim C34 \\sim C35 \\sim C36 \\sim C37 \\sim
C32A \\sim C33A \\sim C34A \\sim C35A \\sim C36A \\sim C37A: within 2A with
sigma of 0.01 and sigma for terminal atoms of 0.02
4. Rigid body (RIGU) restrains
 N3, N4, C32, C33, C34, C35, C36, C37, C32A, C33A, C34A, C35A, C36A, C37A
 with sigma for 1-2 distances of 0.004 and sigma for 1-3 distances of 0.004
5. Others
 Sof(C32A)=Sof(H32D)=Sof(H32E)=Sof(H32F)=Sof(C33A)=Sof(H33D)=Sof(H33E)=
 Sof(H33F)=Sof(C34A)=Sof(H34C)=Sof(H34D)=Sof(C35A)=Sof(H35C)=Sof(H35D)=
 Sof(C36A)=Sof(H36D)=Sof(H36E)=Sof(H36F)=Sof(C37A)=Sof(H37D)=Sof(H37E)=
 Sof(H37F)=1-FVAR(1)
 Sof(C32)=Sof(H32A)=Sof(H32B)=Sof(H32C)=Sof(C33)=Sof(H33A)=Sof(H33B)=Sof(H33C)=
 Sof(C34)=Sof(H34A)=Sof(H34B)=Sof(C35)=Sof(H35A)=Sof(H35B)=Sof(C36)=Sof(H36A)=
 Sof(H36B)=Sof(H36C)=Sof(C37)=Sof(H37A)=Sof(H37B)=Sof(H37C)=FVAR(1)
6.a Secondary CH2 refined with riding coordinates:
 C34(H34A,H34B), C35(H35A,H35B), C34A(H34C,H34D), C35A(H35C,H35D)
6.b Aromatic/amide H refined with riding coordinates:
 C3(H3), C4(H4), C5(H5), C6(H6), C7(H7), C9(H9), C10(H10), C11(H11), C12(H12),
 C13(H13), C18(H18), C19(H19), C20(H20), C21(H21), C22(H22), C24(H24), C25(H25),
  C26(H26), C27(H27), C28(H28)
6.c Idealised Me refined as rotating group:
 C14(H14A,H14B,H14C), C15(H15A,H15B,H15C), C16(H16A,H16B,H16C), C29(H29A,H29B,
 H29C), C30(H30A,H30B,H30C), C31(H31A,H31B,H31C), C32(H32A,H32B,H32C), C33(H33A,
 H33B,H33C), C36(H36A,H36B,H36C), C37(H37A,H37B,H37C), C32A(H32D,H32E,H32F),
 C33A(H33D,H33E,H33F), C36A(H36D,H36E,H36F), C37A(H37D,H37E,H37F)
;
_olex2_submission_special_instructions 'No special instructions were received'
_oxdiff_exptl_absorpt_empirical_details
;
Empirical correction (ABSPACK) includes:
- Absorption correction using spherical harmonics
- Frame scaling
;
_oxdiff_exptl_absorpt_empirical_full_max 4.223
_oxdiff_exptl_absorpt_empirical_full_min 0.433

loop_
_space_group_symop_operation_xyz
'x, y, z'
'-x+1/2, y+1/2, -z+1/2'
'-x, -y, -z'
'x-1/2, -y-1/2, z-1/2'

loop_
_atom_site_label
_atom_site_type_symbol
_atom_site_fract_x
_atom_site_fract_y
_atom_site_fract_z
_atom_site_U_iso_or_equiv
_atom_site_adp_type
_atom_site_occupancy
_atom_site_site_symmetry_order
_atom_site_calc_flag
_atom_site_refinement_flags_posn
_atom_site_refinement_flags_adp
_atom_site_refinement_flags_occupancy
_atom_site_disorder_assembly
_atom_site_disorder_group
U1 U 0.74988(2) 0.35653(2) 0.30763(2) 0.02781(10) Uani 1 1 d . . . . .
Cl1 Cl 0.69500(13) 0.25633(5) 0.22618(8) 0.0544(4) Uani 1 1 d . . . . .
Cl2 Cl 0.82158(13) 0.43946(6) 0.42096(8) 0.0481(3) Uani 1 1 d . . . . .
Cl3 Cl 0.81193(11) 0.27561(5) 0.42978(7) 0.0432(3) Uani 1 1 d . . . . .
P1 P 0.80850(9) 0.42630(5) 0.16035(7) 0.0275(2) Uani 1 1 d . . . . .
P2 P 0.57522(8) 0.43696(5) 0.23663(6) 0.0259(2) Uani 1 1 d . . . . .
Si1 Si 1.01697(12) 0.36526(6) 0.22540(9) 0.0337(3) Uani 1 1 d . . . . .
Si2 Si 0.46945(12) 0.35988(6) 0.36500(9) 0.0339(3) Uani 1 1 d . . . . .
N1 N 0.8828(3) 0.38107(16) 0.2180(2) 0.0300(8) Uani 1 1 d . . . . .
N2 N 0.5723(3) 0.39132(18) 0.3147(2) 0.0320(8) Uani 1 1 d . . . . .
N3 N 0.8129(5) 0.3625(2) 0.6265(3) 0.0660(15) Uani 1 1 d D U . . .
N4 N 1.0208(5) 0.3619(2) 0.5582(4) 0.0657(15) Uani 1 1 d D U . . .
C1 C 0.6990(4) 0.4273(2) 0.2092(3) 0.0324(10) Uani 1 1 d . . . . .
C2 C 0.8627(4) 0.5030(2) 0.1446(2) 0.0296(8) Uani 1 1 d . . . . .
C3 C 0.8123(4) 0.5545(2) 0.1768(3) 0.0342(9) Uani 1 1 d . . . . .
H3 H 0.752271 0.548487 0.207718 0.041 Uiso 1 1 calc R . . . .
C4 C 0.8494(4) 0.6143(2) 0.1639(3) 0.0427(11) Uani 1 1 d . . . . .
H4 H 0.814878 0.648968 0.186269 0.051 Uiso 1 1 calc R . . . .
C5 C 0.9365(5) 0.6237(3) 0.1186(3) 0.0452(12) Uani 1 1 d . . . . .
H5 H 0.961026 0.664699 0.109058 0.054 Uiso 1 1 calc R . . . .
C6 C 0.9871(5) 0.5733(3) 0.0875(4) 0.0503(13) Uani 1 1 d . . . . .
H6 H 1.048155 0.579518 0.057765 0.060 Uiso 1 1 calc R . . . .
C7 C 0.9499(4) 0.5129(2) 0.0993(3) 0.0431(12) Uani 1 1 d . . . . .
H7 H 0.984340 0.478497 0.076225 0.052 Uiso 1 1 calc R . . . .
C8 C 0.7881(4) 0.3937(2) 0.0608(3) 0.0296(9) Uani 1 1 d . . . . .
C9 C 0.8052(4) 0.3301(2) 0.0474(3) 0.0350(10) Uani 1 1 d . . . . .
H9 H 0.835980 0.304696 0.089141 0.042 Uiso 1 1 calc R . . . .
C10 C 0.7770(4) 0.3044(3) -0.0270(3) 0.0440(12) Uani 1 1 d . . . . .
H10 H 0.787356 0.261142 -0.035627 0.053 Uiso 1 1 calc R . . . .
C11 C 0.7342(5) 0.3406(3) -0.0887(3) 0.0476(13) Uani 1 1 d . . . . .
H11 H 0.715846 0.322607 -0.139609 0.057 Uiso 1 1 calc R . . . .
C12 C 0.7180(5) 0.4039(3) -0.0757(3) 0.0474(13) Uani 1 1 d . . . . .
H12 H 0.688975 0.429243 -0.118071 0.057 Uiso 1 1 calc R . . . .
C13 C 0.7439(4) 0.4300(2) -0.0016(3) 0.0397(11) Uani 1 1 d . . . . .
H13 H 0.731464 0.473081 0.007019 0.048 Uiso 1 1 calc R . . . .
C14 C 1.0376(5) 0.3024(3) 0.3020(4) 0.0510(13) Uani 1 1 d . . . . .
H14A H 1.025131 0.319053 0.355417 0.076 Uiso 1 1 calc GR . . . .
H14B H 1.110253 0.286867 0.301167 0.076 Uiso 1 1 calc GR . . . .
H14C H 0.988137 0.268151 0.289606 0.076 Uiso 1 1 calc GR . . . .
C15 C 1.0660(4) 0.3348(2) 0.1291(3) 0.0426(11) Uani 1 1 d . . . . .
H15A H 1.028125 0.296339 0.114094 0.064 Uiso 1 1 calc GR . . . .
H15B H 1.141856 0.326008 0.136148 0.064 Uiso 1 1 calc GR . . . .
H15C H 1.053792 0.365927 0.086673 0.064 Uiso 1 1 calc GR . . . .
C16 C 1.0943(5) 0.4344(3) 0.2618(4) 0.0513(14) Uani 1 1 d . . . . .
H16A H 1.091332 0.466716 0.220183 0.077 Uiso 1 1 calc GR . . . .
H16B H 1.168051 0.422240 0.273764 0.077 Uiso 1 1 calc GR . . . .
H16C H 1.064362 0.450656 0.310627 0.077 Uiso 1 1 calc GR . . . .
C17 C 0.4747(4) 0.4173(2) 0.1601(3) 0.0302(9) Uani 1 1 d . . . . .
C18 C 0.3718(4) 0.4412(2) 0.1606(3) 0.0359(10) Uani 1 1 d . . . . .
H18 H 0.353372 0.469275 0.201692 0.043 Uiso 1 1 calc R . . . .
C19 C 0.2965(4) 0.4237(2) 0.1008(3) 0.0449(12) Uani 1 1 d . . . . .
H19 H 0.226711 0.439801 0.101320 0.054 Uiso 1 1 calc R . . . .
C20 C 0.3227(5) 0.3830(3) 0.0410(3) 0.0492(13) Uani 1 1 d . . . . .
H20 H 0.270833 0.371124 0.000612 0.059 Uiso 1 1 calc R . . . .
C21 C 0.4257(6) 0.3593(2) 0.0395(4) 0.0483(15) Uani 1 1 d . . . . .
H21 H 0.444004 0.331256 -0.001704 0.058 Uiso 1 1 calc R . . . .
C22 C 0.5007(4) 0.3771(2) 0.0989(3) 0.0393(10) Uani 1 1 d . . . . .
H22 H 0.570770 0.361639 0.097678 0.047 Uiso 1 1 calc R . . . .
C23 C 0.5527(4) 0.5172(2) 0.2638(3) 0.0307(9) Uani 1 1 d . . . . .
C24 C 0.5767(4) 0.5372(2) 0.3422(3) 0.0399(11) Uani 1 1 d . . . . .
H24 H 0.591297 0.507433 0.383476 0.048 Uiso 1 1 calc R . . . .
C25 C 0.5794(5) 0.6001(3) 0.3606(4) 0.0557(15) Uani 1 1 d . . . . .
H25 H 0.595647 0.613205 0.414255 0.067 Uiso 1 1 calc R . . . .
C26 C 0.5584(7) 0.6440(2) 0.3008(5) 0.0612(19) Uani 1 1 d . . . . .
H26 H 0.562316 0.687187 0.313315 0.073 Uiso 1 1 calc R . . . .
C27 C 0.5318(6) 0.6251(3) 0.2229(4) 0.0570(16) Uani 1 1 d . . . . .
H27 H 0.514924 0.655205 0.182368 0.068 Uiso 1 1 calc R . . . .
C28 C 0.5297(4) 0.5619(2) 0.2040(3) 0.0400(11) Uani 1 1 d . . . . .
H28 H 0.512717 0.549027 0.150297 0.048 Uiso 1 1 calc R . . . .
C29 C 0.3801(5) 0.4221(3) 0.4001(4) 0.0525(14) Uani 1 1 d . . . . .
H29A H 0.420121 0.450161 0.436857 0.079 Uiso 1 1 calc GR . . . .
H29B H 0.322198 0.403114 0.428159 0.079 Uiso 1 1 calc GR . . . .
H29C H 0.351137 0.445860 0.353758 0.079 Uiso 1 1 calc GR . . . .
C30 C 0.3906(5) 0.3037(3) 0.2994(3) 0.0566(16) Uani 1 1 d . . . . .
H30A H 0.359426 0.325735 0.252412 0.085 Uiso 1 1 calc GR . . . .
H30B H 0.334144 0.285509 0.329953 0.085 Uiso 1 1 calc GR . . . .
H30C H 0.436978 0.270436 0.281666 0.085 Uiso 1 1 calc GR . . . .
C31 C 0.5286(4) 0.3175(3) 0.4534(3) 0.0471(12) Uani 1 1 d . . . . .
H31A H 0.572334 0.283185 0.435110 0.071 Uiso 1 1 calc GR . . . .
H31B H 0.472230 0.300812 0.485204 0.071 Uiso 1 1 calc GR . . . .
H31C H 0.572550 0.346170 0.486524 0.071 Uiso 1 1 calc GR . . . .
Li1 Li 0.8676(9) 0.3592(4) 0.5109(7) 0.045(2) Uani 1 1 d . . . . .
C32 C 0.753(2) 0.3050(11) 0.6366(19) 0.057(5) Uani 0.504(9) 1 d D U P A 1
H32A H 0.704297 0.298748 0.589722 0.086 Uiso 0.504(9) 1 calc GR . P A 1
H32B H 0.713228 0.307965 0.685154 0.086 Uiso 0.504(9) 1 calc GR . P A 1
H32C H 0.802250 0.269711 0.641560 0.086 Uiso 0.504(9) 1 calc GR . P A 1
C33 C 0.7717(16) 0.4228(7) 0.6447(15) 0.089(5) Uani 0.504(9) 1 d D U P A 1
H33A H 0.808741 0.454610 0.614763 0.133 Uiso 0.504(9) 1 calc GR . P A 1
H33B H 0.782301 0.430741 0.702449 0.133 Uiso 0.504(9) 1 calc GR . P A 1
H33C H 0.696061 0.424130 0.629226 0.133 Uiso 0.504(9) 1 calc GR . P A 1
C34 C 0.9173(7) 0.3543(6) 0.6692(8) 0.070(3) Uani 0.504(9) 1 d D U P A 1
H34A H 0.931255 0.308971 0.673008 0.084 Uiso 0.504(9) 1 calc R . P A 1
H34B H 0.911376 0.369749 0.724761 0.084 Uiso 0.504(9) 1 calc R . P A 1
C35 C 1.0167(10) 0.3854(6) 0.6352(5) 0.068(2) Uani 0.504(9) 1 d D U P A 1
H35A H 1.009350 0.431299 0.634239 0.082 Uiso 0.504(9) 1 calc R . P A 1
H35B H 1.081271 0.374238 0.668133 0.082 Uiso 0.504(9) 1 calc R . P A 1
C36 C 1.0764(12) 0.3048(5) 0.5496(10) 0.060(4) Uiso 0.504(9) 1 d D U P A 1
H36A H 1.066873 0.278438 0.596677 0.090 Uiso 0.504(9) 1 calc GR . P A 1
H36B H 1.151827 0.313511 0.545134 0.090 Uiso 0.504(9) 1 calc GR . P A 1
H36C H 1.048921 0.283189 0.501072 0.090 Uiso 0.504(9) 1 calc GR . P A 1
C37 C 1.0873(10) 0.4068(5) 0.5096(6) 0.060(3) Uani 0.504(9) 1 d D U P A 1
H37A H 1.105045 0.386845 0.459167 0.090 Uiso 0.504(9) 1 calc GR . P A 1
H37B H 1.152533 0.417310 0.540990 0.090 Uiso 0.504(9) 1 calc GR . P A 1
H37C H 1.046868 0.444934 0.497735 0.090 Uiso 0.504(9) 1 calc GR . P A 1
C32A C 0.752(2) 0.3085(12) 0.6507(18) 0.057(5) Uani 0.496(9) 1 d D U P A 2
H32D H 0.683054 0.308616 0.621713 0.085 Uiso 0.496(9) 1 calc GR . P A 2
H32E H 0.743055 0.310410 0.708657 0.085 Uiso 0.496(9) 1 calc GR . P A 2
H32F H 0.790446 0.270339 0.638004 0.085 Uiso 0.496(9) 1 calc GR . P A 2
C33A C 0.7337(12) 0.4126(7) 0.6350(14) 0.076(4) Uani 0.496(9) 1 d D U P A 2
H33D H 0.765810 0.452951 0.623611 0.114 Uiso 0.496(9) 1 calc GR . P A 2
H33E H 0.709802 0.412555 0.689970 0.114 Uiso 0.496(9) 1 calc GR . P A 2
H33F H 0.673231 0.405349 0.597016 0.114 Uiso 0.496(9) 1 calc GR . P A 2
C34A C 0.8992(8) 0.3736(7) 0.6848(7) 0.066(2) Uani 0.496(9) 1 d D U P A 2
H34C H 0.885786 0.354688 0.737522 0.079 Uiso 0.496(9) 1 calc R . P A 2
H34D H 0.913367 0.418701 0.692013 0.079 Uiso 0.496(9) 1 calc R . P A 2
C35A C 0.9901(10) 0.3404(5) 0.6438(5) 0.065(2) Uani 0.496(9) 1 d D U P A 2
H35C H 0.972104 0.295564 0.640320 0.078 Uiso 0.496(9) 1 calc R . P A 2
H35D H 1.054199 0.344018 0.680211 0.078 Uiso 0.496(9) 1 calc R . P A 2
C36A C 1.0615(13) 0.4233(5) 0.5709(9) 0.072(4) Uani 0.496(9) 1 d D U P A 2
H36D H 1.093172 0.437910 0.521871 0.108 Uiso 0.496(9) 1 calc GR . P A 2
H36E H 1.115440 0.422729 0.615276 0.108 Uiso 0.496(9) 1 calc GR . P A 2
H36F H 1.004025 0.451344 0.584172 0.108 Uiso 0.496(9) 1 calc GR . P A 2
C37A C 1.0930(10) 0.3132(5) 0.5348(8) 0.046(3) Uiso 0.496(9) 1 d D U P A 2
H37D H 1.059469 0.272389 0.540659 0.069 Uiso 0.496(9) 1 calc GR . P A 2
H37E H 1.157941 0.315077 0.569320 0.069 Uiso 0.496(9) 1 calc GR . P A 2
H37F H 1.110054 0.319273 0.478651 0.069 Uiso 0.496(9) 1 calc GR . P A 2

loop_
_atom_site_aniso_label
_atom_site_aniso_U_11
_atom_site_aniso_U_22
_atom_site_aniso_U_33
_atom_site_aniso_U_23
_atom_site_aniso_U_13
_atom_site_aniso_U_12
U1 0.03189(16) 0.02328(13) 0.02714(13) 0.00398(4) -0.00894(9) -0.00102(4)
Cl1 0.0913(11) 0.0286(6) 0.0406(6) 0.0001(5) -0.0201(6) -0.0105(6)
Cl2 0.0678(10) 0.0291(5) 0.0444(7) -0.0006(5) -0.0256(6) -0.0040(5)
Cl3 0.0581(8) 0.0304(5) 0.0388(6) 0.0096(4) -0.0191(5) -0.0025(5)
P1 0.0301(6) 0.0254(5) 0.0264(5) 0.0015(4) -0.0037(4) 0.0012(4)
P2 0.0262(6) 0.0255(5) 0.0253(5) 0.0014(4) -0.0049(4) -0.0006(4)
Si1 0.0267(8) 0.0291(6) 0.0444(8) -0.0004(5) -0.0062(6) 0.0014(4)
Si2 0.0313(8) 0.0409(8) 0.0290(7) 0.0056(4) -0.0043(6) -0.0069(4)
N1 0.029(2) 0.0271(18) 0.0336(19) 0.0048(15) -0.0058(15) 0.0064(14)
N2 0.034(2) 0.0338(19) 0.0271(17) 0.0053(15) -0.0073(15) -0.0045(15)
N3 0.095(4) 0.062(3) 0.038(3) -0.002(2) -0.023(3) -0.017(2)
N4 0.067(4) 0.057(3) 0.069(3) -0.016(2) -0.034(3) 0.005(2)
C1 0.025(3) 0.036(2) 0.035(2) 0.0013(18) -0.0084(19) 0.0022(17)
C2 0.033(2) 0.027(2) 0.0288(19) -0.0001(16) -0.0060(16) -0.0021(16)
C3 0.037(3) 0.033(2) 0.032(2) -0.0031(17) -0.0039(18) 0.0003(18)
C4 0.055(3) 0.030(2) 0.042(3) -0.007(2) -0.007(2) -0.004(2)
C5 0.058(4) 0.032(3) 0.045(3) 0.005(2) -0.010(2) -0.011(2)
C6 0.046(3) 0.050(3) 0.056(3) 0.008(2) 0.006(3) -0.010(2)
C7 0.046(3) 0.032(2) 0.053(3) 0.007(2) 0.011(2) -0.002(2)
C8 0.030(2) 0.027(2) 0.031(2) 0.0001(17) -0.0008(17) -0.0013(16)
C9 0.041(3) 0.023(2) 0.040(2) -0.0056(18) -0.008(2) 0.0050(17)
C10 0.051(3) 0.041(3) 0.039(3) -0.009(2) -0.002(2) 0.003(2)
C11 0.063(4) 0.050(3) 0.029(2) -0.009(2) -0.005(2) 0.001(3)
C12 0.061(4) 0.051(3) 0.029(2) 0.005(2) -0.010(2) 0.011(3)
C13 0.042(3) 0.036(3) 0.041(3) 0.000(2) -0.004(2) 0.0087(19)
C14 0.046(3) 0.046(3) 0.059(3) 0.007(2) -0.011(3) 0.010(2)
C15 0.038(3) 0.038(3) 0.053(3) -0.007(2) 0.005(2) 0.001(2)
C16 0.036(3) 0.047(3) 0.069(4) -0.008(3) -0.009(3) -0.009(2)
C17 0.032(3) 0.029(2) 0.028(2) 0.0020(16) -0.0089(17) -0.0062(16)
C18 0.031(3) 0.038(2) 0.038(2) 0.0055(19) -0.0046(19) -0.0037(18)
C19 0.031(3) 0.049(3) 0.052(3) 0.013(2) -0.017(2) -0.010(2)
C20 0.041(3) 0.062(4) 0.042(3) 0.004(2) -0.020(2) -0.015(2)
C21 0.055(4) 0.051(4) 0.036(3) -0.007(2) -0.014(3) -0.012(2)
C22 0.036(3) 0.042(3) 0.039(3) -0.006(2) -0.011(2) -0.005(2)
C23 0.030(2) 0.030(2) 0.031(2) -0.0023(17) -0.0026(17) 0.0050(16)
C24 0.049(3) 0.037(3) 0.033(2) -0.0034(19) -0.005(2) 0.004(2)
C25 0.079(5) 0.041(3) 0.045(3) -0.013(2) -0.009(3) 0.005(3)
C26 0.082(6) 0.032(3) 0.068(5) -0.014(2) -0.013(4) 0.009(2)
C27 0.079(5) 0.032(3) 0.058(4) 0.003(3) -0.017(3) 0.013(3)
C28 0.046(3) 0.032(2) 0.040(2) -0.002(2) -0.013(2) 0.0029(19)
C29 0.040(3) 0.068(4) 0.050(3) 0.010(3) 0.010(2) 0.013(3)
C30 0.054(4) 0.067(4) 0.048(3) 0.009(3) -0.014(3) -0.031(3)
C31 0.052(3) 0.052(3) 0.037(3) 0.015(2) -0.004(2) -0.002(2)
Li1 0.042(6) 0.039(5) 0.052(6) 0.003(3) -0.029(5) -0.003(3)
C32 0.080(8) 0.068(7) 0.022(8) 0.006(6) -0.010(7) -0.014(6)
C33 0.135(12) 0.063(7) 0.064(9) -0.032(7) -0.035(9) -0.018(7)
C34 0.100(5) 0.068(5) 0.039(5) -0.016(4) -0.030(4) -0.024(4)
C35 0.082(5) 0.064(5) 0.054(4) -0.018(4) -0.029(4) -0.008(4)
C37 0.057(7) 0.052(6) 0.068(7) -0.018(5) -0.022(5) 0.002(5)
C32A 0.066(8) 0.070(7) 0.035(12) 0.007(7) 0.003(6) -0.006(6)
C33A 0.118(10) 0.051(6) 0.054(8) -0.023(6) -0.037(8) -0.014(6)
C34A 0.095(5) 0.062(5) 0.038(4) -0.023(4) -0.025(4) -0.011(4)
C35A 0.082(5) 0.059(5) 0.051(4) -0.023(4) -0.032(4) -0.006(4)
C36A 0.072(8) 0.056(6) 0.084(8) -0.013(6) -0.026(6) -0.010(5)

loop_
_atom_type_symbol
_atom_type_description
_atom_type_scat_dispersion_real
_atom_type_scat_dispersion_imag
_atom_type_scat_source
C C 0.0181 0.0091 'International Tables Vol C Tables 4.2.6.8 and 6.1.1.4'
H H 0.0000 0.0000 'International Tables Vol C Tables 4.2.6.8 and 6.1.1.4'
Cl Cl 0.3639 0.7018 'International Tables Vol C Tables 4.2.6.8 and 6.1.1.4'
Li Li 0.0008 0.0003 'International Tables Vol C Tables 4.2.6.8 and 6.1.1.4'
N N 0.0311 0.0180 'International Tables Vol C Tables 4.2.6.8 and 6.1.1.4'
P P 0.2955 0.4335 'International Tables Vol C Tables 4.2.6.8 and 6.1.1.4'
Si Si 0.2541 0.3302 'International Tables Vol C Tables 4.2.6.8 and 6.1.1.4'
U U -4.3638 13.4090 'International Tables Vol C Tables 4.2.6.8 and 6.1.1.4'

loop_
_exptl_crystal_face_index_h
_exptl_crystal_face_index_k
_exptl_crystal_face_index_l
_exptl_crystal_face_perp_dist
-1 -14 1 0.0973
6 10 1 0.1097
-3 -13 1 0.0734
-6 -4 7 0.0355
7 4 -6 0.0710
-4 4 -9 0.2344
5 5 -9 0.0699
8 3 -4 0.0713
-4 11 4 0.0355
3 -9 -7 0.1130
-7 7 2 0.0720

loop_
_geom_angle_atom_site_label_1
_geom_angle_atom_site_label_2
_geom_angle_atom_site_label_3
_geom_angle
_geom_angle_site_symmetry_1
_geom_angle_site_symmetry_3
_geom_angle_publ_flag
Cl1 U1 Cl2 165.66(4) . . ?
Cl1 U1 Cl3 85.56(4) . . ?
Cl2 U1 Cl3 80.10(4) . . ?
N1 U1 Cl1 91.95(10) . . ?
N1 U1 Cl2 94.00(10) . . ?
N1 U1 Cl3 114.88(9) . . ?
N1 U1 N2 131.87(12) . . ?
N2 U1 Cl1 93.31(10) . . ?
N2 U1 Cl2 92.41(10) . . ?
N2 U1 Cl3 113.21(9) . . ?
C1 U1 Cl1 96.67(13) . . ?
C1 U1 Cl2 97.67(13) . . ?
C1 U1 Cl3 177.73(13) . . ?
C1 U1 N1 65.52(15) . . ?
C1 U1 N2 66.35(15) . . ?
Li1 Cl2 U1 91.5(2) . . ?
Li1 Cl3 U1 90.5(2) . . ?
N1 P1 C1 101.1(2) . . ?
N1 P1 C2 114.6(2) . . ?
N1 P1 C8 111.1(2) . . ?
C1 P1 C2 113.3(2) . . ?
C1 P1 C8 112.1(2) . . ?
C8 P1 C2 104.89(19) . . ?
N2 P2 C1 101.9(2) . . ?
N2 P2 C17 112.25(19) . . ?
N2 P2 C23 111.2(2) . . ?
C1 P2 C17 114.6(2) . . ?
C1 P2 C23 110.5(2) . . ?
C17 P2 C23 106.5(2) . . ?
N1 Si1 C14 107.0(2) . . ?
N1 Si1 C15 112.2(2) . . ?
N1 Si1 C16 111.4(2) . . ?
C14 Si1 C15 107.0(3) . . ?
C16 Si1 C14 107.6(3) . . ?
C16 Si1 C15 111.4(3) . . ?
N2 Si2 C29 111.0(2) . . ?
N2 Si2 C30 111.2(2) . . ?
N2 Si2 C31 107.1(2) . . ?
C29 Si2 C30 109.2(3) . . ?
C31 Si2 C29 109.2(3) . . ?
C31 Si2 C30 109.1(3) . . ?
P1 N1 U1 95.51(16) . . ?
P1 N1 Si1 133.9(2) . . ?
Si1 N1 U1 129.78(19) . . ?
P2 N2 U1 94.99(17) . . ?
P2 N2 Si2 132.3(2) . . ?
Si2 N2 U1 130.0(2) . . ?
C32 N3 Li1 106.1(16) . . ?
C32 N3 C34 107.4(8) . . ?
C33 N3 Li1 111.6(12) . . ?
C33 N3 C32 123(2) . . ?
C33 N3 C34 109.4(7) . . ?
C34 N3 Li1 96.2(7) . . ?
C32A N3 Li1 115.8(15) . . ?
C32A N3 C33A 100.5(18) . . ?
C33A N3 Li1 111.9(11) . . ?
C34A N3 Li1 110.5(7) . . ?
C34A N3 C32A 109.6(8) . . ?
C34A N3 C33A 107.9(6) . . ?
C35 N4 Li1 106.5(7) . . ?
C35 N4 C36 116.7(8) . . ?
C35 N4 C37 108.0(6) . . ?
C36 N4 Li1 113.6(8) . . ?
C36 N4 C37 101.4(10) . . ?
C37 N4 Li1 110.4(7) . . ?
C35A N4 Li1 93.8(7) . . ?
C36A N4 Li1 114.2(8) . . ?
C36A N4 C35A 104.0(6) . . ?
C36A N4 C37A 118.4(10) . . ?
C37A N4 Li1 118.1(7) . . ?
C37A N4 C35A 102.8(6) . . ?
P1 C1 U1 97.6(2) . . ?
P1 C1 P2 165.0(3) . . ?
P2 C1 U1 96.8(2) . . ?
C3 C2 P1 118.7(3) . . ?
C7 C2 P1 122.5(4) . . ?
C7 C2 C3 118.8(4) . . ?
C2 C3 H3 119.8 . . ?
C4 C3 C2 120.4(4) . . ?
C4 C3 H3 119.8 . . ?
C3 C4 H4 119.8 . . ?
C5 C4 C3 120.4(5) . . ?
C5 C4 H4 119.8 . . ?
C4 C5 H5 120.2 . . ?
C6 C5 C4 119.5(5) . . ?
C6 C5 H5 120.2 . . ?
C5 C6 H6 119.7 . . ?
C5 C6 C7 120.6(5) . . ?
C7 C6 H6 119.7 . . ?
C2 C7 C6 120.2(5) . . ?
C2 C7 H7 119.9 . . ?
C6 C7 H7 119.9 . . ?
C9 C8 P1 120.5(3) . . ?
C13 C8 P1 120.0(4) . . ?
C13 C8 C9 119.1(4) . . ?
C8 C9 H9 120.2 . . ?
C10 C9 C8 119.6(4) . . ?
C10 C9 H9 120.2 . . ?
C9 C10 H10 119.5 . . ?
C11 C10 C9 121.1(5) . . ?
C11 C10 H10 119.5 . . ?
C10 C11 H11 120.3 . . ?
C10 C11 C12 119.3(5) . . ?
C12 C11 H11 120.3 . . ?
C11 C12 H12 119.8 . . ?
C13 C12 C11 120.4(5) . . ?
C13 C12 H12 119.8 . . ?
C8 C13 H13 119.8 . . ?
C12 C13 C8 120.5(5) . . ?
C12 C13 H13 119.8 . . ?
Si1 C14 H14A 109.5 . . ?
Si1 C14 H14B 109.5 . . ?
Si1 C14 H14C 109.5 . . ?
H14A C14 H14B 109.5 . . ?
H14A C14 H14C 109.5 . . ?
H14B C14 H14C 109.5 . . ?
Si1 C15 H15A 109.5 . . ?
Si1 C15 H15B 109.5 . . ?
Si1 C15 H15C 109.5 . . ?
H15A C15 H15B 109.5 . . ?
H15A C15 H15C 109.5 . . ?
H15B C15 H15C 109.5 . . ?
Si1 C16 H16A 109.5 . . ?
Si1 C16 H16B 109.5 . . ?
Si1 C16 H16C 109.5 . . ?
H16A C16 H16B 109.5 . . ?
H16A C16 H16C 109.5 . . ?
H16B C16 H16C 109.5 . . ?
C18 C17 P2 122.2(3) . . ?
C22 C17 P2 118.5(4) . . ?
C22 C17 C18 119.3(4) . . ?
C17 C18 H18 120.1 . . ?
C19 C18 C17 119.9(5) . . ?
C19 C18 H18 120.1 . . ?
C18 C19 H19 119.8 . . ?
C20 C19 C18 120.4(5) . . ?
C20 C19 H19 119.8 . . ?
C19 C20 H20 119.9 . . ?
C19 C20 C21 120.2(5) . . ?
C21 C20 H20 119.9 . . ?
C20 C21 H21 120.4 . . ?
C22 C21 C20 119.2(5) . . ?
C22 C21 H21 120.4 . . ?
C17 C22 C21 121.0(5) . . ?
C17 C22 H22 119.5 . . ?
C21 C22 H22 119.5 . . ?
C24 C23 P2 120.0(4) . . ?
C24 C23 C28 118.8(4) . . ?
C28 C23 P2 120.2(3) . . ?
C23 C24 H24 119.7 . . ?
C25 C24 C23 120.6(5) . . ?
C25 C24 H24 119.7 . . ?
C24 C25 H25 119.9 . . ?
C24 C25 C26 120.2(5) . . ?
C26 C25 H25 119.9 . . ?
C25 C26 H26 119.9 . . ?
C27 C26 C25 120.1(5) . . ?
C27 C26 H26 119.9 . . ?
C26 C27 H27 120.1 . . ?
C26 C27 C28 119.9(5) . . ?
C28 C27 H27 120.1 . . ?
C23 C28 H28 119.8 . . ?
C27 C28 C23 120.3(5) . . ?
C27 C28 H28 119.8 . . ?
Si2 C29 H29A 109.5 . . ?
Si2 C29 H29B 109.5 . . ?
Si2 C29 H29C 109.5 . . ?
H29A C29 H29B 109.5 . . ?
H29A C29 H29C 109.5 . . ?
H29B C29 H29C 109.5 . . ?
Si2 C30 H30A 109.5 . . ?
Si2 C30 H30B 109.5 . . ?
Si2 C30 H30C 109.5 . . ?
H30A C30 H30B 109.5 . . ?
H30A C30 H30C 109.5 . . ?
H30B C30 H30C 109.5 . . ?
Si2 C31 H31A 109.5 . . ?
Si2 C31 H31B 109.5 . . ?
Si2 C31 H31C 109.5 . . ?
H31A C31 H31B 109.5 . . ?
H31A C31 H31C 109.5 . . ?
H31B C31 H31C 109.5 . . ?
Cl2 Li1 C35 117.7(4) . . ?
Cl3 Li1 Cl2 97.9(4) . . ?
Cl3 Li1 C35 139.3(5) . . ?
N3 Li1 Cl2 119.0(5) . . ?
N3 Li1 Cl3 117.2(5) . . ?
N3 Li1 C35 63.3(4) . . ?
N4 Li1 Cl2 115.0(5) . . ?
N4 Li1 Cl3 119.6(5) . . ?
N4 Li1 N3 89.9(5) . . ?
N4 Li1 C35 28.4(3) . . ?
N3 C32 H32A 109.5 . . ?
N3 C32 H32B 109.5 . . ?
N3 C32 H32C 109.5 . . ?
H32A C32 H32B 109.5 . . ?
H32A C32 H32C 109.5 . . ?
H32B C32 H32C 109.5 . . ?
N3 C33 H33A 109.5 . . ?
N3 C33 H33B 109.5 . . ?
N3 C33 H33C 109.5 . . ?
H33A C33 H33B 109.5 . . ?
H33A C33 H33C 109.5 . . ?
H33B C33 H33C 109.5 . . ?
N3 C34 H34A 107.4 . . ?
N3 C34 H34B 107.4 . . ?
N3 C34 C35 119.6(10) . . ?
H34A C34 H34B 107.0 . . ?
C35 C34 H34A 107.4 . . ?
C35 C34 H34B 107.4 . . ?
N4 C35 Li1 45.0(5) . . ?
N4 C35 C34 104.6(9) . . ?
N4 C35 H35A 110.8 . . ?
N4 C35 H35B 110.8 . . ?
Li1 C35 H35A 97.4 . . ?
Li1 C35 H35B 150.6 . . ?
C34 C35 Li1 69.8(7) . . ?
C34 C35 H35A 110.8 . . ?
C34 C35 H35B 110.8 . . ?
H35A C35 H35B 108.9 . . ?
N4 C36 H36A 109.5 . . ?
N4 C36 H36B 109.5 . . ?
N4 C36 H36C 109.5 . . ?
H36A C36 H36B 109.5 . . ?
H36A C36 H36C 109.5 . . ?
H36B C36 H36C 109.5 . . ?
N4 C37 H37A 109.5 . . ?
N4 C37 H37B 109.5 . . ?
N4 C37 H37C 109.5 . . ?
H37A C37 H37B 109.5 . . ?
H37A C37 H37C 109.5 . . ?
H37B C37 H37C 109.5 . . ?
N3 C32A H32D 109.5 . . ?
N3 C32A H32E 109.5 . . ?
N3 C32A H32F 109.5 . . ?
H32D C32A H32E 109.5 . . ?
H32D C32A H32F 109.5 . . ?
H32E C32A H32F 109.5 . . ?
N3 C33A H33D 109.5 . . ?
N3 C33A H33E 109.5 . . ?
N3 C33A H33F 109.5 . . ?
H33D C33A H33E 109.5 . . ?
H33D C33A H33F 109.5 . . ?
H33E C33A H33F 109.5 . . ?
N3 C34A H34C 111.7 . . ?
N3 C34A H34D 111.7 . . ?
N3 C34A C35A 100.5(9) . . ?
H34C C34A H34D 109.4 . . ?
C35A C34A H34C 111.7 . . ?
C35A C34A H34D 111.7 . . ?
N4 C35A H35C 107.4 . . ?
N4 C35A H35D 107.4 . . ?
C34A C35A N4 119.5(10) . . ?
C34A C35A H35C 107.4 . . ?
C34A C35A H35D 107.4 . . ?
H35C C35A H35D 107.0 . . ?
N4 C36A H36D 109.5 . . ?
N4 C36A H36E 109.5 . . ?
N4 C36A H36F 109.5 . . ?
H36D C36A H36E 109.5 . . ?
H36D C36A H36F 109.5 . . ?
H36E C36A H36F 109.5 . . ?
N4 C37A H37D 109.5 . . ?
N4 C37A H37E 109.5 . . ?
N4 C37A H37F 109.5 . . ?
H37D C37A H37E 109.5 . . ?
H37D C37A H37F 109.5 . . ?
H37E C37A H37F 109.5 . . ?

loop_
_geom_bond_atom_site_label_1
_geom_bond_atom_site_label_2
_geom_bond_distance
_geom_bond_site_symmetry_2
_geom_bond_publ_flag
U1 Cl1 2.6173(12) . ?
U1 Cl2 2.7160(12) . ?
U1 Cl3 2.7579(11) . ?
U1 N1 2.369(4) . ?
U1 N2 2.380(4) . ?
U1 C1 2.302(5) . ?
Cl2 Li1 2.336(9) . ?
Cl3 Li1 2.333(9) . ?
P1 N1 1.630(4) . ?
P1 C1 1.645(5) . ?
P1 C2 1.809(4) . ?
P1 C8 1.807(5) . ?
P2 N2 1.631(4) . ?
P2 C1 1.670(5) . ?
P2 C17 1.804(4) . ?
P2 C23 1.808(4) . ?
Si1 N1 1.731(4) . ?
Si1 C14 1.866(6) . ?
Si1 C15 1.869(5) . ?
Si1 C16 1.863(5) . ?
Si2 N2 1.723(4) . ?
Si2 C29 1.865(6) . ?
Si2 C30 1.880(5) . ?
Si2 C31 1.855(5) . ?
N3 Li1 2.083(14) . ?
N3 C32 1.461(9) . ?
N3 C33 1.433(8) . ?
N3 C34 1.480(8) . ?
N3 C32A 1.457(9) . ?
N3 C33A 1.482(9) . ?
N3 C34A 1.444(8) . ?
N4 Li1 2.057(12) . ?
N4 C35 1.383(7) . ?
N4 C36 1.425(8) . ?
N4 C37 1.539(8) . ?
N4 C35A 1.568(8) . ?
N4 C36A 1.427(8) . ?
N4 C37A 1.456(8) . ?
C2 C3 1.396(6) . ?
C2 C7 1.387(6) . ?
C3 H3 0.9500 . ?
C3 C4 1.388(7) . ?
C4 H4 0.9500 . ?
C4 C5 1.384(8) . ?
C5 H5 0.9500 . ?
C5 C6 1.373(8) . ?
C6 H6 0.9500 . ?
C6 C7 1.396(7) . ?
C7 H7 0.9500 . ?
C8 C9 1.402(7) . ?
C8 C13 1.392(7) . ?
C9 H9 0.9500 . ?
C9 C10 1.387(7) . ?
C10 H10 0.9500 . ?
C10 C11 1.376(8) . ?
C11 H11 0.9500 . ?
C11 C12 1.392(8) . ?
C12 H12 0.9500 . ?
C12 C13 1.380(7) . ?
C13 H13 0.9500 . ?
C14 H14A 0.9800 . ?
C14 H14B 0.9800 . ?
C14 H14C 0.9800 . ?
C15 H15A 0.9800 . ?
C15 H15B 0.9800 . ?
C15 H15C 0.9800 . ?
C16 H16A 0.9800 . ?
C16 H16B 0.9800 . ?
C16 H16C 0.9800 . ?
C17 C18 1.401(7) . ?
C17 C22 1.388(7) . ?
C18 H18 0.9500 . ?
C18 C19 1.394(7) . ?
C19 H19 0.9500 . ?
C19 C20 1.378(8) . ?
C20 H20 0.9500 . ?
C20 C21 1.403(9) . ?
C21 H21 0.9500 . ?
C21 C22 1.389(8) . ?
C22 H22 0.9500 . ?
C23 C24 1.393(6) . ?
C23 C28 1.404(7) . ?
C24 H24 0.9500 . ?
C24 C25 1.383(7) . ?
C25 H25 0.9500 . ?
C25 C26 1.387(9) . ?
C26 H26 0.9500 . ?
C26 C27 1.385(10) . ?
C27 H27 0.9500 . ?
C27 C28 1.392(7) . ?
C28 H28 0.9500 . ?
C29 H29A 0.9800 . ?
C29 H29B 0.9800 . ?
C29 H29C 0.9800 . ?
C30 H30A 0.9800 . ?
C30 H30B 0.9800 . ?
C30 H30C 0.9800 . ?
C31 H31A 0.9800 . ?
C31 H31B 0.9800 . ?
C31 H31C 0.9800 . ?
Li1 C35 2.786(15) . ?
C32 H32A 0.9800 . ?
C32 H32B 0.9800 . ?
C32 H32C 0.9800 . ?
C33 H33A 0.9800 . ?
C33 H33B 0.9800 . ?
C33 H33C 0.9800 . ?
C34 H34A 0.9900 . ?
C34 H34B 0.9900 . ?
C34 C35 1.558(9) . ?
C35 H35A 0.9900 . ?
C35 H35B 0.9900 . ?
C36 H36A 0.9800 . ?
C36 H36B 0.9800 . ?
C36 H36C 0.9800 . ?
C37 H37A 0.9800 . ?
C37 H37B 0.9800 . ?
C37 H37C 0.9800 . ?
C32A H32D 0.9800 . ?
C32A H32E 0.9800 . ?
C32A H32F 0.9800 . ?
C33A H33D 0.9800 . ?
C33A H33E 0.9800 . ?
C33A H33F 0.9800 . ?
C34A H34C 0.9900 . ?
C34A H34D 0.9900 . ?
C34A C35A 1.545(9) . ?
C35A H35C 0.9900 . ?
C35A H35D 0.9900 . ?
C36A H36D 0.9800 . ?
C36A H36E 0.9800 . ?
C36A H36F 0.9800 . ?
C37A H37D 0.9800 . ?
C37A H37E 0.9800 . ?
C37A H37F 0.9800 . ?

loop_
_geom_torsion_atom_site_label_1
_geom_torsion_atom_site_label_2
_geom_torsion_atom_site_label_3
_geom_torsion_atom_site_label_4
_geom_torsion
_geom_torsion_site_symmetry_1
_geom_torsion_site_symmetry_2
_geom_torsion_site_symmetry_3
_geom_torsion_site_symmetry_4
_geom_torsion_publ_flag
P1 C2 C3 C4 -177.9(4) . . . . ?
P1 C2 C7 C6 178.6(4) . . . . ?
P1 C8 C9 C10 172.2(4) . . . . ?
P1 C8 C13 C12 -173.4(4) . . . . ?
P2 C17 C18 C19 -178.8(4) . . . . ?
P2 C17 C22 C21 178.4(4) . . . . ?
P2 C23 C24 C25 167.5(4) . . . . ?
P2 C23 C28 C27 -168.0(5) . . . . ?
N1 P1 C1 U1 -4.7(2) . . . . ?
N1 P1 C1 P2 -168.3(13) . . . . ?
N1 P1 C2 C3 -112.6(4) . . . . ?
N1 P1 C2 C7 69.9(5) . . . . ?
N1 P1 C8 C9 19.3(4) . . . . ?
N1 P1 C8 C13 -168.0(4) . . . . ?
N2 P2 C1 U1 0.8(2) . . . . ?
N2 P2 C1 P1 164.4(13) . . . . ?
N2 P2 C17 C18 86.5(4) . . . . ?
N2 P2 C17 C22 -93.4(4) . . . . ?
N2 P2 C23 C24 25.3(5) . . . . ?
N2 P2 C23 C28 -166.4(4) . . . . ?
N3 C34 C35 N4 -57.6(14) . . . . ?
N3 C34 C35 Li1 -28.5(9) . . . . ?
N3 C34A C35A N4 59.2(13) . . . . ?
C1 P1 N1 U1 4.5(2) . . . . ?
C1 P1 N1 Si1 -165.4(3) . . . . ?
C1 P1 C2 C3 2.7(4) . . . . ?
C1 P1 C2 C7 -174.8(4) . . . . ?
C1 P1 C8 C9 -93.0(4) . . . . ?
C1 P1 C8 C13 79.8(4) . . . . ?
C1 P2 N2 U1 -0.7(2) . . . . ?
C1 P2 N2 Si2 -162.8(3) . . . . ?
C1 P2 C17 C18 -158.0(4) . . . . ?
C1 P2 C17 C22 22.2(5) . . . . ?
C1 P2 C23 C24 -87.1(4) . . . . ?
C1 P2 C23 C28 81.2(5) . . . . ?
C2 P1 N1 U1 126.76(18) . . . . ?
C2 P1 N1 Si1 -43.2(4) . . . . ?
C2 P1 C1 U1 -127.77(19) . . . . ?
C2 P1 C1 P2 68.6(14) . . . . ?
C2 P1 C8 C9 143.6(4) . . . . ?
C2 P1 C8 C13 -43.6(4) . . . . ?
C2 C3 C4 C5 0.4(8) . . . . ?
C3 C2 C7 C6 1.1(8) . . . . ?
C3 C4 C5 C6 -1.1(9) . . . . ?
C4 C5 C6 C7 1.8(9) . . . . ?
C5 C6 C7 C2 -1.9(9) . . . . ?
C7 C2 C3 C4 -0.4(7) . . . . ?
C8 P1 N1 U1 -114.58(18) . . . . ?
C8 P1 N1 Si1 75.5(4) . . . . ?
C8 P1 C1 U1 113.7(2) . . . . ?
C8 P1 C1 P2 -49.9(14) . . . . ?
C8 P1 C2 C3 125.3(4) . . . . ?
C8 P1 C2 C7 -52.2(5) . . . . ?
C8 C9 C10 C11 1.2(8) . . . . ?
C9 C8 C13 C12 -0.5(7) . . . . ?
C9 C10 C11 C12 -0.7(9) . . . . ?
C10 C11 C12 C13 -0.5(9) . . . . ?
C11 C12 C13 C8 1.1(9) . . . . ?
C13 C8 C9 C10 -0.6(7) . . . . ?
C14 Si1 N1 U1 17.8(3) . . . . ?
C14 Si1 N1 P1 -175.3(3) . . . . ?
C15 Si1 N1 U1 134.8(3) . . . . ?
C15 Si1 N1 P1 -58.3(4) . . . . ?
C16 Si1 N1 U1 -99.5(3) . . . . ?
C16 Si1 N1 P1 67.4(4) . . . . ?
C17 P2 N2 U1 122.31(18) . . . . ?
C17 P2 N2 Si2 -39.7(4) . . . . ?
C17 P2 C1 U1 -120.7(2) . . . . ?
C17 P2 C1 P1 42.9(14) . . . . ?
C17 P2 C23 C24 147.9(4) . . . . ?
C17 P2 C23 C28 -43.8(5) . . . . ?
C17 C18 C19 C20 -0.1(7) . . . . ?
C18 C17 C22 C21 -1.4(7) . . . . ?
C18 C19 C20 C21 -0.4(8) . . . . ?
C19 C20 C21 C22 0.0(9) . . . . ?
C20 C21 C22 C17 0.9(8) . . . . ?
C22 C17 C18 C19 1.0(7) . . . . ?
C23 P2 N2 U1 -118.44(19) . . . . ?
C23 P2 N2 Si2 79.5(4) . . . . ?
C23 P2 C1 U1 119.0(2) . . . . ?
C23 P2 C1 P1 -77.4(13) . . . . ?
C23 P2 C17 C18 -35.4(4) . . . . ?
C23 P2 C17 C22 144.7(4) . . . . ?
C23 C24 C25 C26 -0.2(10) . . . . ?
C24 C23 C28 C27 0.5(8) . . . . ?
C24 C25 C26 C27 1.8(12) . . . . ?
C25 C26 C27 C28 -2.3(12) . . . . ?
C26 C27 C28 C23 1.2(10) . . . . ?
C28 C23 C24 C25 -1.0(8) . . . . ?
C29 Si2 N2 U1 147.2(3) . . . . ?
C29 Si2 N2 P2 -56.5(4) . . . . ?
C30 Si2 N2 U1 -91.0(3) . . . . ?
C30 Si2 N2 P2 65.4(4) . . . . ?
C31 Si2 N2 U1 28.1(3) . . . . ?
C31 Si2 N2 P2 -175.6(3) . . . . ?
Li1 N3 C34 C35 37.0(11) . . . . ?
Li1 N3 C34A C35A -32.0(11) . . . . ?
Li1 N4 C35 C34 40.1(10) . . . . ?
Li1 N4 C35A C34A -49.7(10) . . . . ?
C32 N3 C34 C35 146(2) . . . . ?
C33 N3 C34 C35 -78.5(18) . . . . ?
C36 N4 C35 Li1 -128.1(10) . . . . ?
C36 N4 C35 C34 -87.9(13) . . . . ?
C37 N4 C35 Li1 118.6(8) . . . . ?
C37 N4 C35 C34 158.7(9) . . . . ?
C32A N3 C34A C35A 97(2) . . . . ?
C33A N3 C34A C35A -154.6(13) . . . . ?
C36A N4 C35A C34A 66.4(13) . . . . ?
C37A N4 C35A C34A -169.7(11) . . . . ?

loop_
_exptl_oxdiff_crystal_face_indexfrac_h
_exptl_oxdiff_crystal_face_indexfrac_k
_exptl_oxdiff_crystal_face_indexfrac_l
_exptl_oxdiff_crystal_face_x
_exptl_oxdiff_crystal_face_y
_exptl_oxdiff_crystal_face_z
-0.9989 -13.9829 1.0231 0.8414 -0.5688 -0.0052
5.9952 9.9865 0.9770 -0.6853 0.3968 -0.6598
-2.9967 -12.9817 1.0233 0.8546 -0.4750 0.2295
-5.9874 -3.9724 7.0058 0.7963 0.4184 0.4191
6.9872 3.9738 -6.0076 -0.7756 -0.3752 -0.5680
-4.0038 3.9780 -8.9947 -0.5694 -0.3175 0.7931
4.9867 4.9675 -9.0047 -0.9251 -0.4811 -0.2295
7.9879 2.9787 -4.0087 -0.6469 -0.3124 -0.7576
-3.9913 11.0035 3.9819 -0.2409 0.8777 0.3853
2.9897 -9.0118 -6.9815 0.0040 -0.9599 -0.1550
-6.9902 7.0056 1.9931 -0.0335 0.6264 0.7732
